data_1008719
loop_
_publ_author_name
'Isnard, O'
'Yelon, W B'
'Miraglia, S'
'Fruchart, D'

_publ_section_title
;
Neutron-diffraction study of the insertion scheme of hydrogen in Nd2
Fe14 B
;
_journal_coden_ASTM JAPIAU
_journal_issue 3
_journal_name_full 'Journal of Applied Physics'
_journal_page_first 1892
_journal_page_last 1898
_journal_paper_doi 10.1063/1.360720
_journal_volume 78
_journal_year 1995
_chemical_formula_analytical 'Nd2 Fe14 B H'
_chemical_formula_structural 'Nd2 Fe14 B H1.04'
_chemical_formula_sum 'B Fe14 H1.04 Nd2'
_chemical_name_systematic 'Neodymium iron boride hydride (2/14/1/1.04)'
_space_group_IT_number 136
_symmetry_cell_setting tetragonal
_symmetry_Int_Tables_number 136
_symmetry_space_group_name_Hall '-P 4n 2n'
_symmetry_space_group_name_H-M 'P 42/m n m'
_cell_angle_alpha 90
_cell_angle_beta 90
_cell_angle_gamma 90
_cell_formula_units_Z 4
_cell_length_a 8.841
_cell_length_b 8.841
_cell_length_c 12.242
_cell_volume 956.9
_refine_ls_R_factor_all 0.04
_cod_original_formula_sum 'H1.04 B Fe14 Nd2'
_cod_database_code 1008719

loop_
_symmetry_equiv_pos_as_xyz
x,y,z
-x,-y,z
1/2+x,1/2-y,1/2+z
1/2-x,1/2+y,1/2+z
-x,-y,-z
x,y,-z
1/2-x,1/2+y,1/2-z
1/2+x,1/2-y,1/2-z
y,x,z
-y,-x,z
1/2-y,1/2+x,1/2+z
1/2+y,1/2-x,1/2+z
-y,-x,-z
y,x,-z
1/2+y,1/2-x,1/2-z
1/2-y,1/2+x,1/2-z

loop_
_atom_site_label
_atom_site_type_symbol
_atom_site_symmetry_multiplicity
_atom_site_Wyckoff_symbol
_atom_site_fract_x
_atom_site_fract_y
_atom_site_fract_z
_atom_site_occupancy
_atom_site_attached_hydrogens
_atom_site_calc_flag
Nd1 Nd0 4 f 0.1434(5) 0.1434(5) 0. 1. 0 d
Nd2 Nd0 4 g 0.7298(5) 0.2702(5) 0. 1. 0 d
Fe1 Fe0 4 c 0. 0.5 0. 1. 0 d
Fe2 Fe0 16 k 0.7250(3) 0.0670(3) 0.3723(2) 1. 0 d
Fe3 Fe0 16 k 0.4630(3) 0.1390(3) 0.3242(2) 1. 0 d
Fe4 Fe0 8 j 0.1827(3) 0.1827(3) 0.2550(3) 1. 0 d
Fe5 Fe0 8 j 0.4015(3) 0.4015(3) 0.2957(2) 1. 0 d
Fe6 Fe0 4 e 0. 0. 0.3847(4) 1. 0 d
B1 B0 4 f 0.3759(7) 0.3759(7) 0. 1. 0 d
H1 H0 8 j 0.3988(13) 0.3988(13) 0.5683(10) 0.5 0 d
H2 H0 16 k 0.436 0.2899 0.5945 0.01 0 d

loop_
_atom_type_symbol
_atom_type_oxidation_number
Nd0 0.000
Fe0 0.000
B0 0.000
H0 0.000
